data_2017457
loop_
_publ_author_name
'Kong, Zhi-Guo'
'Wang, Ming'
'Ma, Xiao-Yuan'
'Wang, Qing-Wei'

_publ_section_title
;<i>catena</i>-Poly[[aqua(11-chloropyrido[2',3':2,3]pyrimidino[5,6-<i>f</i>][1,10]phenanthroline-\k^2^<i>N</i>^4^,<i>N</i>^5^)cadmium(II)]-\m-benzene-1,4-dicarboxylato-\k^3^<i>O</i>^1^,<i>O</i>^1'^:<i>O</i>^4^]:
 an inclined interpenetrating (6,3) network
;
_journal_coeditor_code SQ3222
_journal_issue 12
_journal_name_full 'Acta Crystallographica Section C'
_journal_page_first m472
_journal_page_last m474
_journal_paper_doi 10.1107/S0108270109045235
_journal_volume 65
_journal_year 2009
_chemical_formula_iupac '[Cd (C17 H8 Cl N5) (C8 H4 O4) (H2 O)]'
_chemical_formula_moiety 'C25 H14 Cd Cl N5 O5'
_chemical_formula_sum 'C25 H14 Cd Cl N5 O5'
_chemical_formula_weight 612.26
_chemical_name_systematic
;
<i>catena</i>-Poly[[aqua(11-chloropyrido[2',3':2,3]pyrimidino[5,6-
<i>f</i>][1,10]peneanthroline-\k^2^<i>N</i>^4^,<i>N</i>^5^)cadmium(II)]-
\m-benzene-1,4-dicarboxylato-\k^3^<i>O</i>^1^,<i>O</i>^1'^:<i>O</i>^4^]
;
_space_group_IT_number 14
_symmetry_cell_setting monoclinic
_symmetry_space_group_name_Hall '-P 2yn'
_symmetry_space_group_name_H-M 'P 1 21/n 1'
_atom_sites_solution_hydrogens geom
_atom_sites_solution_primary direct
_atom_sites_solution_secondary difmap
_audit_creation_method SHELXL-97
_cell_angle_alpha 90
_cell_angle_beta 98.956(2)
_cell_angle_gamma 90
_cell_formula_units_Z 4
_cell_length_a 10.412(3)
_cell_length_b 14.466(3)
_cell_length_c 15.411(4)
_cell_measurement_reflns_used 5256
_cell_measurement_temperature 293(2)
_cell_measurement_theta_max 28.66
_cell_measurement_theta_min 3.01
_cell_volume 2292.9(10)
_computing_cell_refinement 'SAINT (Bruker, 1999)'
_computing_data_collection 'SMART (Bruker, 1997)'
_computing_data_reduction 'SAINT (Bruker, 1999)'
_computing_molecular_graphics 'SHELXTL-Plus (Sheldrick, 2008)'
_computing_publication_material 'publCIF (Westrip, 2009)'
_computing_structure_refinement 'SHELXL97 (Sheldrick, 2008)'
_computing_structure_solution 'SHELXS97 (Sheldrick, 2008)'
_diffrn_ambient_temperature 293(2)
_diffrn_measured_fraction_theta_full 1.000
_diffrn_measured_fraction_theta_max 0.891
_diffrn_measurement_device_type 'Bruker APEX diffractometer'
_diffrn_measurement_method '\f and \w scans'
_diffrn_radiation_monochromator graphite
_diffrn_radiation_source 'fine-focus sealed tube'
_diffrn_radiation_type MoK\a
_diffrn_radiation_wavelength 0.71073
_diffrn_reflns_av_R_equivalents 0.0415
_diffrn_reflns_av_sigmaI/netI 0.0656
_diffrn_reflns_limit_h_max 14
_diffrn_reflns_limit_h_min -13
_diffrn_reflns_limit_k_max 16
_diffrn_reflns_limit_k_min -18
_diffrn_reflns_limit_l_max 19
_diffrn_reflns_limit_l_min -20
_diffrn_reflns_number 18357
_diffrn_reflns_theta_full 25.00
_diffrn_reflns_theta_max 28.66
_diffrn_reflns_theta_min 1.94
_diffrn_standards_decay_% 0
_diffrn_standards_interval_count 0
_diffrn_standards_interval_time 0
_diffrn_standards_number 0
_exptl_absorpt_coefficient_mu 1.119
_exptl_absorpt_correction_T_max 0.891
_exptl_absorpt_correction_T_min 0.752
_exptl_absorpt_correction_type multi-scan
_exptl_absorpt_process_details '(SADABS; Sheldrick, 1996)'
_exptl_crystal_colour 'pale yellow'
_exptl_crystal_density_diffrn 1.774
_exptl_crystal_density_method 'not measured'
_exptl_crystal_description block
_exptl_crystal_F_000 1216
_exptl_crystal_size_max 0.32
_exptl_crystal_size_mid 0.27
_exptl_crystal_size_min 0.22
_refine_diff_density_max 1.418
_refine_diff_density_min -0.649
_refine_ls_extinction_method none
_refine_ls_goodness_of_fit_ref 0.889
_refine_ls_hydrogen_treatment mixed
_refine_ls_matrix_type full
_refine_ls_number_parameters 342
_refine_ls_number_reflns 5256
_refine_ls_number_restraints 0
_refine_ls_restrained_S_all 0.889
_refine_ls_R_factor_all 0.0604
_refine_ls_R_factor_gt 0.0316
_refine_ls_shift/su_max 0.001
_refine_ls_shift/su_mean 0.000
_refine_ls_structure_factor_coef Fsqd
_refine_ls_weighting_details 'calc w=1/[\s^2^(Fo^2^)+(0.0325P)^2^+0.0000P] where P=(Fo^2^+2Fc^2^)/3'
_refine_ls_weighting_scheme calc
_refine_ls_wR_factor_gt 0.0629
_refine_ls_wR_factor_ref 0.0663
_reflns_number_gt 3492
_reflns_number_total 5256
_reflns_threshold_expression I>2\s(I)
_cod_data_source_file sq3222.cif
_cod_data_source_block I
_cod_original_sg_symbol_H-M 'P 21/n'
_cod_database_code 2017457
_cod_database_fobs_code 2017457

loop_
_symmetry_equiv_pos_as_xyz
'x, y, z'
'-x+1/2, y+1/2, -z+1/2'
'-x, -y, -z'
'x-1/2, -y-1/2, z-1/2'

loop_
_atom_site_type_symbol
_atom_site_label
_atom_site_fract_x
_atom_site_fract_y
_atom_site_fract_z
_atom_site_U_iso_or_equiv
_atom_site_adp_type
_atom_site_calc_flag
_atom_site_refinement_flags
_atom_site_occupancy
_atom_site_disorder_assembly
_atom_site_disorder_group
C C1 0.5543(3) -0.0914(2) 0.17001(19) 0.0372(8) Uani d . 1 . .
H H1 0.5275 -0.0913 0.1096 0.045 Uiso calc R 1 . .
C C2 0.5807(3) -0.1754(2) 0.2120(2) 0.0416(8) Uani d . 1 . .
H H2 0.5746 -0.2301 0.1799 0.050 Uiso calc R 1 . .
C C3 0.6160(3) -0.1768(2) 0.30183(19) 0.0366(8) Uani d . 1 . .
H H3 0.6341 -0.2324 0.3314 0.044 Uiso calc R 1 . .
C C4 0.6243(3) -0.09378(19) 0.34742(18) 0.0267(6) Uani d . 1 . .
C C5 0.5995(3) -0.01158(19) 0.30052(17) 0.0251(6) Uani d . 1 . .
C C6 0.6111(3) 0.07791(18) 0.34585(17) 0.0237(6) Uani d . 1 . .
C C7 0.5996(3) 0.2361(2) 0.3366(2) 0.0366(8) Uani d . 1 . .
H H7 0.5866 0.2892 0.3023 0.044 Uiso calc R 1 . .
C C8 0.6249(3) 0.2460(2) 0.4271(2) 0.0421(9) Uani d . 1 . .
H H8 0.6278 0.3042 0.4529 0.050 Uiso calc R 1 . .
C C9 0.6456(3) 0.1677(2) 0.4778(2) 0.0372(8) Uani d . 1 . .
H H9 0.6639 0.1724 0.5386 0.045 Uiso calc R 1 . .
C C10 0.6391(3) 0.08140(19) 0.43788(17) 0.0270(7) Uani d . 1 . .
C C11 0.6623(3) -0.00469(19) 0.48861(18) 0.0264(7) Uani d . 1 . .
C C12 0.6564(3) -0.0910(2) 0.44350(17) 0.0279(7) Uani d . 1 . .
C C13 0.7060(3) -0.1648(2) 0.57419(18) 0.0314(7) Uani d . 1 . .
C C14 0.7088(3) -0.0804(2) 0.61944(18) 0.0312(7) Uani d . 1 . .
C C15 0.7283(3) -0.2476(2) 0.6229(2) 0.0421(8) Uani d . 1 . .
H H15 0.7304 -0.3047 0.5955 0.051 Uiso calc R 1 . .
C C16 0.7464(3) -0.2396(2) 0.7117(2) 0.0417(8) Uani d . 1 . .
C C17 0.7497(3) -0.1526(2) 0.7525(2) 0.0465(9) Uani d . 1 . .
H H17 0.7662 -0.1503 0.8136 0.056 Uiso calc R 1 . .
C C18 0.5063(3) 0.30463(19) 0.0431(2) 0.0340(7) Uani d . 1 . .
C C19 0.5034(3) 0.40616(19) 0.02139(19) 0.0298(7) Uani d . 1 . .
C C20 0.5307(3) 0.4720(2) 0.0864(2) 0.0345(7) Uani d . 1 . .
H H20 0.5520 0.4535 0.1447 0.041 Uiso calc R 1 . .
C C21 0.5266(3) 0.56480(19) 0.06603(19) 0.0344(8) Uani d . 1 . .
H H21 0.5440 0.6084 0.1107 0.041 Uiso calc R 1 . .
C C22 0.7777(3) 0.06908(19) 0.0710(2) 0.0326(7) Uani d . 1 . .
C C23 0.8925(3) 0.03323(19) 0.0338(2) 0.0316(7) Uani d . 1 . .
C C24 1.0084(3) 0.0180(2) 0.0887(2) 0.0367(8) Uani d . 1 . .
H H24 1.0144 0.0302 0.1485 0.044 Uiso calc R 1 . .
C C25 1.1159(3) -0.0151(2) 0.0557(2) 0.0366(8) Uani d . 1 . .
H H25 1.1935 -0.0253 0.0932 0.044 Uiso calc R 1 . .
O O1 0.6651(2) 0.05704(14) 0.02736(13) 0.0387(5) Uani d . 1 . .
O O2 0.7944(2) 0.10851(14) 0.14412(14) 0.0422(6) Uani d . 1 . .
O O1W 0.3712(2) 0.10827(19) 0.06143(16) 0.0388(6) Uani d . 1 . .
O O3 0.4659(3) 0.24990(14) -0.01656(15) 0.0571(7) Uani d . 1 . .
O O4 0.5492(2) 0.28189(13) 0.12142(13) 0.0390(6) Uani d . 1 . .
Cd Cd1 0.57239(2) 0.132432(13) 0.143702(13) 0.02785(7) Uani d . 1 . .
N N1 0.5655(2) -0.01110(16) 0.21226(15) 0.0297(6) Uani d . 1 . .
N N2 0.5930(2) 0.15480(15) 0.29635(15) 0.0293(6) Uani d . 1 . .
N N3 0.6787(3) -0.17015(16) 0.48594(15) 0.0335(6) Uani d . 1 . .
N N4 0.6858(2) 0.00045(16) 0.57564(15) 0.0316(6) Uani d . 1 . .
N N5 0.7309(3) -0.07434(19) 0.70926(16) 0.0443(7) Uani d . 1 . .
Cl Cl1 0.76305(11) -0.33725(6) 0.77790(6) 0.0619(3) Uani d . 1 . .
H HW11 0.387(3) 0.149(2) 0.026(2) 0.048(12) Uiso d . 1 . .
H HW12 0.359(3) 0.059(2) 0.036(2) 0.041(11) Uiso d . 1 . .

loop_
_atom_site_aniso_label
_atom_site_aniso_U_11
_atom_site_aniso_U_22
_atom_site_aniso_U_33
_atom_site_aniso_U_12
_atom_site_aniso_U_13
_atom_site_aniso_U_23
C1 0.058(2) 0.0299(17) 0.0229(16) 0.0005(15) 0.0034(15) -0.0023(13)
C2 0.071(2) 0.0262(17) 0.0278(17) -0.0013(16) 0.0074(16) -0.0051(13)
C3 0.058(2) 0.0230(16) 0.0274(17) 0.0026(15) 0.0040(15) 0.0012(13)
C4 0.0335(17) 0.0233(15) 0.0244(15) 0.0018(13) 0.0075(13) 0.0015(12)
C5 0.0295(16) 0.0250(15) 0.0211(15) 0.0011(12) 0.0048(12) 0.0020(11)
C6 0.0277(16) 0.0221(15) 0.0214(14) 0.0010(12) 0.0037(12) 0.0021(12)
C7 0.050(2) 0.0222(16) 0.0367(19) 0.0020(15) 0.0039(16) 0.0007(13)
C8 0.065(2) 0.0229(17) 0.0351(19) -0.0002(16) -0.0006(17) -0.0055(14)
C9 0.052(2) 0.0316(17) 0.0252(16) -0.0012(15) -0.0016(15) -0.0056(14)
C10 0.0311(17) 0.0249(16) 0.0244(15) 0.0010(13) 0.0022(12) -0.0019(12)
C11 0.0299(17) 0.0259(15) 0.0234(16) 0.0008(13) 0.0041(13) 0.0008(12)
C12 0.0339(17) 0.0278(16) 0.0219(15) 0.0004(13) 0.0041(13) -0.0001(12)
C13 0.0382(18) 0.0340(17) 0.0215(15) 0.0005(14) 0.0033(13) 0.0060(13)
C14 0.0346(18) 0.0349(18) 0.0227(16) -0.0001(14) 0.0000(13) 0.0024(13)
C15 0.059(2) 0.0316(18) 0.0348(19) 0.0003(16) 0.0042(16) 0.0065(14)
C16 0.047(2) 0.047(2) 0.0298(19) 0.0026(16) 0.0023(15) 0.0194(15)
C17 0.058(2) 0.055(2) 0.0248(17) -0.0025(18) -0.0009(16) 0.0062(15)
C18 0.045(2) 0.0182(15) 0.041(2) 0.0036(14) 0.0115(16) 0.0052(14)
C19 0.0346(17) 0.0175(14) 0.0379(17) 0.0051(13) 0.0079(14) 0.0044(13)
C20 0.049(2) 0.0249(16) 0.0279(16) 0.0031(14) 0.0022(15) 0.0072(13)
C21 0.050(2) 0.0207(15) 0.0320(17) 0.0007(14) 0.0045(15) -0.0027(12)
C22 0.0395(19) 0.0184(15) 0.0422(19) -0.0014(14) 0.0135(15) 0.0015(14)
C23 0.0319(18) 0.0229(15) 0.0417(19) -0.0027(13) 0.0115(15) -0.0053(13)
C24 0.042(2) 0.0370(19) 0.0324(18) -0.0034(15) 0.0110(15) -0.0079(14)
C25 0.0351(19) 0.0338(18) 0.0401(19) 0.0004(14) 0.0038(15) -0.0023(14)
O1 0.0347(13) 0.0394(13) 0.0419(13) 0.0061(10) 0.0053(10) -0.0039(10)
O2 0.0439(13) 0.0384(13) 0.0463(13) -0.0023(10) 0.0134(11) -0.0163(11)
O1W 0.0422(14) 0.0350(15) 0.0392(14) -0.0079(11) 0.0062(11) -0.0052(12)
O3 0.115(2) 0.0206(12) 0.0348(13) -0.0077(13) 0.0075(14) -0.0014(10)
O4 0.0595(15) 0.0214(11) 0.0339(13) 0.0057(10) 0.0006(11) 0.0065(9)
Cd1 0.03799(13) 0.02110(11) 0.02452(11) 0.00384(11) 0.00504(8) 0.00282(10)
N1 0.0456(16) 0.0241(13) 0.0192(13) -0.0002(11) 0.0046(11) 0.0000(10)
N2 0.0392(15) 0.0211(14) 0.0280(13) 0.0016(10) 0.0062(11) 0.0019(10)
N3 0.0479(16) 0.0277(13) 0.0240(13) 0.0026(12) 0.0031(12) 0.0044(11)
N4 0.0376(15) 0.0335(14) 0.0224(14) 0.0016(12) 0.0004(11) 0.0015(11)
N5 0.0646(19) 0.0433(17) 0.0235(14) 0.0016(15) 0.0018(13) 0.0019(12)
Cl1 0.0960(8) 0.0495(5) 0.0376(5) 0.0022(5) 0.0023(5) 0.0183(4)

loop_
_atom_type_symbol
_atom_type_description
_atom_type_scat_dispersion_real
_atom_type_scat_dispersion_imag
_atom_type_scat_source
C C 0.0033 0.0016 'International Tables Vol C Tables 4.2.6.8 and 6.1.1.4'
H H 0.0000 0.0000 'International Tables Vol C Tables 4.2.6.8 and 6.1.1.4'
O O 0.0106 0.0060 'International Tables Vol C Tables 4.2.6.8 and 6.1.1.4'
Cd Cd -0.8075 1.2024 'International Tables Vol C Tables 4.2.6.8 and 6.1.1.4'
N N 0.0061 0.0033 'International Tables Vol C Tables 4.2.6.8 and 6.1.1.4'
Cl Cl 0.1484 0.1585 'International Tables Vol C Tables 4.2.6.8 and 6.1.1.4'

loop_
_geom_angle_atom_site_label_1
_geom_angle_atom_site_label_2
_geom_angle_atom_site_label_3
_geom_angle_site_symmetry_1
_geom_angle_site_symmetry_3
_geom_angle
_geom_angle_publ_flag
N1 C1 C2 . . 122.9(3) ?
N1 C1 H1 . . 118.6 ?
C2 C1 H1 . . 118.6 ?
C3 C2 C1 . . 119.1(3) ?
C3 C2 H2 . . 120.4 ?
C1 C2 H2 . . 120.4 ?
C2 C3 C4 . . 118.8(3) ?
C2 C3 H3 . . 120.6 ?
C4 C3 H3 . . 120.6 ?
C3 C4 C5 . . 118.9(2) ?
C3 C4 C12 . . 121.4(3) ?
C5 C4 C12 . . 119.6(3) ?
N1 C5 C4 . . 121.6(3) ?
N1 C5 C6 . . 117.6(2) ?
C4 C5 C6 . . 120.7(2) ?
N2 C6 C10 . . 122.1(3) ?
N2 C6 C5 . . 117.8(2) ?
C10 C6 C5 . . 120.1(2) ?
N2 C7 C8 . . 123.3(3) ?
N2 C7 H7 . . 118.3 ?
C8 C7 H7 . . 118.3 ?
C9 C8 C7 . . 118.4(3) ?
C9 C8 H8 . . 120.8 ?
C7 C8 H8 . . 120.8 ?
C8 C9 C10 . . 119.8(3) ?
C8 C9 H9 . . 120.1 ?
C10 C9 H9 . . 120.1 ?
C9 C10 C6 . . 117.9(3) ?
C9 C10 C11 . . 122.2(2) ?
C6 C10 C11 . . 119.9(3) ?
N4 C11 C12 . . 121.9(3) ?
N4 C11 C10 . . 118.6(2) ?
C12 C11 C10 . . 119.4(2) ?
N3 C12 C11 . . 121.8(2) ?
N3 C12 C4 . . 118.1(3) ?
C11 C12 C4 . . 120.1(3) ?
N3 C13 C14 . . 122.4(3) ?
N3 C13 C15 . . 118.6(3) ?
C14 C13 C15 . . 119.0(3) ?
N4 C14 N5 . . 116.0(3) ?
N4 C14 C13 . . 121.0(2) ?
N5 C14 C13 . . 123.0(3) ?
C16 C15 C13 . . 116.7(3) ?
C16 C15 H15 . . 121.7 ?
C13 C15 H15 . . 121.7 ?
C15 C16 C17 . . 121.2(3) ?
C15 C16 Cl1 . . 120.6(3) ?
C17 C16 Cl1 . . 118.2(2) ?
N5 C17 C16 . . 123.6(3) ?
N5 C17 H17 . . 118.2 ?
C16 C17 H17 . . 118.2 ?
O3 C18 O4 . . 124.9(3) ?
O3 C18 C19 . . 117.8(3) ?
O4 C18 C19 . . 117.3(3) ?
C20 C19 C21 . 3_665 118.8(3) ?
C20 C19 C18 . . 121.1(3) ?
C21 C19 C18 3_665 . 120.0(3) ?
C21 C20 C19 . . 120.8(3) ?
C21 C20 H20 . . 119.6 ?
C19 C20 H20 . . 119.6 ?
C20 C21 C19 . 3_665 120.4(3) ?
C20 C21 H21 . . 119.8 ?
C19 C21 H21 3_665 . 119.8 ?
O2 C22 O1 . . 121.8(3) ?
O2 C22 C23 . . 119.7(3) ?
O1 C22 C23 . . 118.5(3) ?
O2 C22 Cd1 . . 58.93(16) ?
O1 C22 Cd1 . . 62.91(16) ?
C23 C22 Cd1 . . 178.2(2) ?
C24 C23 C25 . 3_755 119.4(3) ?
C24 C23 C22 . . 119.7(3) ?
C25 C23 C22 3_755 . 120.9(3) ?
C23 C24 C25 . . 120.6(3) ?
C23 C24 H24 . . 119.7 ?
C25 C24 H24 . . 119.7 ?
C24 C25 C23 . 3_755 120.0(3) ?
C24 C25 H25 . . 120.0 ?
C23 C25 H25 3_755 . 120.0 ?
C22 O1 Cd1 . . 89.30(18) ?
C22 O2 Cd1 . . 93.77(18) ?
Cd1 O1W HW11 . . 89(2) ?
Cd1 O1W HW12 . . 117(2) ?
HW11 O1W HW12 . . 110(3) ?
C18 O4 Cd1 . . 114.80(18) ?
O4 Cd1 O1W . . 89.70(9) y
O4 Cd1 N1 . . 159.27(8) y
O1W Cd1 N1 . . 91.42(9) y
O4 Cd1 O2 . . 103.35(8) y
O1W Cd1 O2 . . 142.64(8) y
N1 Cd1 O2 . . 88.12(8) y
O4 Cd1 N2 . . 90.67(8) y
O1W Cd1 N2 . . 120.38(9) y
N1 Cd1 N2 . . 70.99(8) y
O2 Cd1 N2 . . 94.68(8) y
O4 Cd1 O1 . . 111.97(8) y
O1W Cd1 O1 . . 87.56(8) y
N1 Cd1 O1 . . 88.76(8) y
O2 Cd1 O1 . . 55.08(7) y
N2 Cd1 O1 . . 144.81(7) y
C1 N1 C5 . . 118.6(2) ?
C1 N1 Cd1 . . 124.24(19) ?
C5 N1 Cd1 . . 115.99(18) ?
C7 N2 C6 . . 118.4(3) ?
C7 N2 Cd1 . . 125.4(2) ?
C6 N2 Cd1 . . 115.88(18) ?
C12 N3 C13 . . 116.3(3) ?
C11 N4 C14 . . 116.5(2) ?
C17 N5 C14 . . 116.5(3) ?

loop_
_geom_bond_atom_site_label_1
_geom_bond_atom_site_label_2
_geom_bond_site_symmetry_2
_geom_bond_distance
_geom_bond_publ_flag
C1 N1 . 1.328(4) ?
C1 C2 . 1.383(4) ?
C1 H1 . 0.9300 ?
C2 C3 . 1.376(4) ?
C2 H2 . 0.9300 ?
C3 C4 . 1.387(4) ?
C3 H3 . 0.9300 ?
C4 C5 . 1.395(4) ?
C4 C12 . 1.467(4) ?
C5 N1 . 1.351(3) ?
C5 C6 . 1.467(4) ?
C6 N2 . 1.345(3) ?
C6 C10 . 1.404(4) ?
C7 N2 . 1.326(4) ?
C7 C8 . 1.387(4) ?
C7 H7 . 0.9300 ?
C8 C9 . 1.374(4) ?
C8 H8 . 0.9300 ?
C9 C10 . 1.388(4) ?
C9 H9 . 0.9300 ?
C10 C11 . 1.470(4) ?
C11 N4 . 1.327(4) ?
C11 C12 . 1.426(4) ?
C12 N3 . 1.321(4) ?
C13 N3 . 1.348(4) ?
C13 C14 . 1.405(4) ?
C13 C15 . 1.413(4) ?
C14 N4 . 1.353(4) ?
C14 N5 . 1.370(4) ?
C15 C16 . 1.357(4) ?
C15 H15 . 0.9300 ?
C16 C17 . 1.405(5) ?
C16 Cl1 . 1.735(3) ?
C17 N5 . 1.313(4) ?
C17 H17 . 0.9300 ?
C18 O3 . 1.237(4) ?
C18 O4 . 1.263(3) ?
C18 C19 . 1.506(4) ?
C19 C20 . 1.379(4) ?
C19 C21 3_665 1.399(4) ?
C20 C21 . 1.378(4) ?
C20 H20 . 0.9300 ?
C21 C19 3_665 1.399(4) ?
C21 H21 . 0.9300 ?
C22 O2 . 1.251(3) ?
C22 O1 . 1.269(4) ?
C22 C23 . 1.497(4) ?
C23 C24 . 1.379(4) ?
C23 C25 3_755 1.393(4) ?
C24 C25 . 1.386(4) ?
C24 H24 . 0.9300 ?
C25 C23 3_755 1.393(4) ?
C25 H25 . 0.9300 ?
O1W HW11 . 0.84(4) ?
O1W HW12 . 0.81(3) ?
Cd1 O1 . 2.424(2) y
Cd1 O2 . 2.337(2) y
Cd1 O4 . 2.197(2) y
Cd1 O1W . 2.301(2) y
Cd1 N1 . 2.336(2) y
Cd1 N2 . 2.351(2) y

loop_
_geom_hbond_atom_site_label_D
_geom_hbond_atom_site_label_H
_geom_hbond_atom_site_label_A
_geom_hbond_site_symmetry_A
_geom_hbond_distance_DH
_geom_hbond_distance_HA
_geom_hbond_distance_DA
_geom_hbond_angle_DHA
O1W HW11 O3 . 0.84(4) 1.84(4) 2.643(4) 160(3)
O1W HW12 O1 3_655 0.81(3) 1.94(3) 2.752(3) 178(3)
